data_4321412
loop_
_publ_author_name
'Concepci\'on L\'opez'
'Ramon Costa'
'Francesc Illas'
'Elies Molins'
'Enric Espinosa'

_publ_section_title
;
 Ferromagnetic Copper(II) Complex Containing Ferrocenecarboxylato Bridging
 Ligands
;
_journal_name_full 'Inorganic Chemistry'
_journal_page_first 4560
_journal_page_last 4565
_journal_paper_doi 10.1021/ic000521n
_journal_volume 39
_journal_year 2000
_chemical_formula_moiety 'C34 H52 Cu2 Fe2 N6 O4, 2(Cl O4)'
_chemical_formula_sum 'C34 H52 Cl2 Cu2 Fe2 N6 O12'
_chemical_formula_weight 1046.51
_chemical_name_systematic
; 
 ? 
;
_space_group_IT_number 14
_symmetry_cell_setting monoclinic
_symmetry_space_group_name_Hall '-P 2yn'
_symmetry_space_group_name_H-M 'P 1 21/n 1'
_atom_sites_solution_hydrogens geom
_atom_sites_solution_primary direct
_atom_sites_solution_secondary difmap
_audit_creation_method SHELXL-97
_cell_angle_alpha 90.00
_cell_angle_beta 93.170(10)
_cell_angle_gamma 90.00
_cell_formula_units_Z 2
_cell_length_a 9.920(2)
_cell_length_b 12.925(2)
_cell_length_c 15.768(3)
_cell_measurement_reflns_used 22
_cell_measurement_temperature 293(2)
_cell_measurement_theta_max 18.
_cell_measurement_theta_min 13.
_cell_volume 2018.6(6)
_computing_structure_refinement 'SHELXL-97 (Sheldrick, 1997)'
_computing_structure_solution 'SHELXS-97 (Sheldrick, 1990)'
_diffrn_ambient_temperature 293(2)
_diffrn_measured_fraction_theta_full 0.999
_diffrn_measured_fraction_theta_max 0.999
_diffrn_radiation_monochromator graphite
_diffrn_radiation_source 'fine-focus sealed tube'
_diffrn_radiation_type MoK\a
_diffrn_radiation_wavelength 0.71069
_diffrn_reflns_av_R_equivalents 0.0655
_diffrn_reflns_av_sigmaI/netI 0.1037
_diffrn_reflns_limit_h_max 14
_diffrn_reflns_limit_h_min -14
_diffrn_reflns_limit_k_max 0
_diffrn_reflns_limit_k_min -18
_diffrn_reflns_limit_l_max 0
_diffrn_reflns_limit_l_min -22
_diffrn_reflns_number 6280
_diffrn_reflns_theta_full 30.38
_diffrn_reflns_theta_max 30.38
_diffrn_reflns_theta_min 2.84
_exptl_absorpt_coefficient_mu 1.945
_exptl_absorpt_correction_T_max 0.9986
_exptl_absorpt_correction_T_min 0.8049
_exptl_absorpt_correction_type psi-scan
_exptl_absorpt_process_details 'PSI scan empirical absorption correction'
_exptl_crystal_density_diffrn 1.722
_exptl_crystal_density_method 'not measured'
_exptl_crystal_F_000 1076
_exptl_crystal_size_max 0.42
_exptl_crystal_size_mid 0.33
_exptl_crystal_size_min 0.31
_refine_diff_density_max 1.146
_refine_diff_density_min -1.014
_refine_diff_density_rms 0.153
_refine_ls_extinction_method none
_refine_ls_goodness_of_fit_ref 0.932
_refine_ls_hydrogen_treatment mixed
_refine_ls_matrix_type full
_refine_ls_number_parameters 275
_refine_ls_number_reflns 6087
_refine_ls_number_restraints 0
_refine_ls_restrained_S_all 0.932
_refine_ls_R_factor_all 0.1608
_refine_ls_R_factor_gt 0.0575
_refine_ls_shift/su_max 0.085
_refine_ls_shift/su_mean 0.014
_refine_ls_structure_factor_coef Fsqd
_refine_ls_weighting_details 'calc w=1/[\s^2^(Fo^2^)+(0.0958P)^2^+0.0000P] where P=(Fo^2^+2Fc^2^)/3'
_refine_ls_weighting_scheme calc
_refine_ls_wR_factor_gt 0.1377
_refine_ls_wR_factor_ref 0.1609
_reflns_number_gt 3324
_reflns_number_total 6087
_reflns_threshold_expression >2sigma(I)
_cod_data_source_file ic000521n.cif
_cod_data_source_block IC-00-0521-N_(dpt5)
_cod_original_sg_symbol_H-M 'P 21/n'
_cod_database_code 4321412

loop_
_symmetry_equiv_pos_as_xyz
'x, y, z'
'-x+1/2, y+1/2, -z+1/2'
'-x, -y, -z'
'x-1/2, -y-1/2, z-1/2'

loop_
_atom_site_label
_atom_site_type_symbol
_atom_site_fract_x
_atom_site_fract_y
_atom_site_fract_z
_atom_site_U_iso_or_equiv
_atom_site_adp_type
_atom_site_occupancy
_atom_site_symmetry_multiplicity
_atom_site_calc_flag
_atom_site_refinement_flags
_atom_site_disorder_assembly
_atom_site_disorder_group
Cu1 Cu 0.09483(5) 0.12828(4) 0.06651(3) 0.02868(14) Uani 1 1 d . . .
N1 N 0.1890(4) 0.0038(3) 0.1178(2) 0.0388(8) Uani 1 1 d . . .
H1A H 0.1987 0.0149 0.1742 0.058(3) Uiso 1 1 calc R . .
H1B H 0.1322 -0.0501 0.1102 0.058(3) Uiso 1 1 calc R . .
N2 N 0.2729(3) 0.2080(3) 0.0615(2) 0.0310(7) Uani 1 1 d . . .
H2 H 0.2955 0.2273 0.1159 0.058(3) Uiso 1 1 calc R . .
N3 N -0.0237(4) 0.2530(3) 0.0402(3) 0.0419(9) Uani 1 1 d . . .
H3A H -0.0874 0.2314 0.0013 0.058(3) Uiso 1 1 calc R . .
H3B H -0.0668 0.2656 0.0879 0.058(3) Uiso 1 1 calc R . .
C12 C 0.3205(5) -0.0300(4) 0.0905(3) 0.0460(11) Uani 1 1 d . . .
H12A H 0.3104 -0.0550 0.0324 0.058(3) Uiso 1 1 calc R . .
H12B H 0.3532 -0.0868 0.1261 0.058(3) Uiso 1 1 calc R . .
C13 C 0.4217(4) 0.0561(4) 0.0954(3) 0.0408(10) Uani 1 1 d . . .
H13A H 0.5094 0.0286 0.0829 0.058(3) Uiso 1 1 calc R . .
H13B H 0.4284 0.0828 0.1530 0.058(3) Uiso 1 1 calc R . .
C14 C 0.3866(4) 0.1441(3) 0.0348(3) 0.0350(9) Uani 1 1 d . . .
H14A H 0.4654 0.1879 0.0304 0.058(3) Uiso 1 1 calc R . .
H14B H 0.3636 0.1158 -0.0211 0.058(3) Uiso 1 1 calc R . .
C15 C 0.2665(5) 0.3045(3) 0.0121(3) 0.0435(11) Uani 1 1 d . . .
H15A H 0.2462 0.2880 -0.0473 0.058(3) Uiso 1 1 calc R . .
H15B H 0.3543 0.3377 0.0165 0.058(3) Uiso 1 1 calc R . .
C16 C 0.1620(5) 0.3794(4) 0.0411(4) 0.0547(13) Uani 1 1 d . . .
H16A H 0.1669 0.3811 0.1027 0.058(3) Uiso 1 1 calc R . .
H16B H 0.1838 0.4481 0.0212 0.058(3) Uiso 1 1 calc R . .
C17 C 0.0201(5) 0.3538(4) 0.0105(4) 0.0603(15) Uani 1 1 d . . .
H17A H -0.0402 0.4066 0.0302 0.058(3) Uiso 1 1 calc R . .
H17B H 0.0138 0.3546 -0.0511 0.058(3) Uiso 1 1 calc R . .
Fe1 Fe 0.19883(6) 0.08446(5) -0.29861(3) 0.02989(16) Uani 1 1 d . . .
O1 O 0.0768(3) -0.0783(2) -0.1115(2) 0.0413(7) Uani 1 1 d . . .
O2 O 0.0942(3) 0.0885(2) -0.07374(18) 0.0362(6) Uani 1 1 d . . .
C1 C 0.1261(4) 0.0121(3) -0.1173(2) 0.0288(8) Uani 1 1 d . . .
C2 C 0.2308(4) 0.0243(3) -0.1802(2) 0.0290(8) Uani 1 1 d . . .
C3 C 0.2666(5) -0.0496(4) -0.2421(3) 0.0405(10) Uani 1 1 d . . .
C4 C 0.3693(5) -0.0063(5) -0.2896(3) 0.0513(14) Uani 1 1 d . . .
C5 C 0.3987(5) 0.0931(5) -0.2583(3) 0.0485(13) Uani 1 1 d . . .
C6 C 0.3138(4) 0.1133(4) -0.1914(3) 0.0374(10) Uani 1 1 d . . .
C7 C 0.1446(5) 0.1186(4) -0.4232(3) 0.0484(12) Uani 1 1 d . . .
H7 H 0.1956 0.1060 -0.4698 0.058(3) Uiso 1 1 calc R . .
C8 C 0.0495(5) 0.0497(4) -0.3889(3) 0.0556(14) Uani 1 1 d . . .
H8 H 0.0273 -0.0161 -0.4089 0.058(3) Uiso 1 1 calc R . .
C9 C -0.0049(5) 0.1001(5) -0.3187(3) 0.0536(14) Uani 1 1 d . . .
H9 H -0.0699 0.0734 -0.2844 0.058(3) Uiso 1 1 calc R . .
C10 C 0.0571(5) 0.1978(4) -0.3102(3) 0.0513(12) Uani 1 1 d . . .
H10 H 0.0404 0.2470 -0.2690 0.058(3) Uiso 1 1 calc R . .
C11 C 0.1474(5) 0.2081(4) -0.3740(3) 0.0485(12) Uani 1 1 d . . .
H11 H 0.2013 0.2657 -0.3824 0.058(3) Uiso 1 1 calc R . .
H3 H 0.223(6) -0.110(5) -0.250(4) 0.058(3) Uiso 1 1 d . . .
H4 H 0.420(6) -0.034(4) -0.327(3) 0.058(3) Uiso 1 1 d . . .
H5 H 0.465(6) 0.136(4) -0.282(3) 0.058(3) Uiso 1 1 d . . .
H6 H 0.309(5) 0.176(4) -0.159(3) 0.058(3) Uiso 1 1 d . . .
Cl1 Cl 0.21836(15) 0.19148(10) -0.68199(8) 0.0540(3) Uani 1 1 d . . .
O3 O 0.3173(8) 0.2491(5) -0.6361(5) 0.161(3) Uani 1 1 d . . .
O4 O 0.1905(7) 0.2412(5) -0.7575(3) 0.121(2) Uani 1 1 d . . .
O5 O 0.2635(7) 0.0892(4) -0.6957(4) 0.112(2) Uani 1 1 d . . .
O6 O 0.1070(9) 0.1956(5) -0.6338(4) 0.152(3) Uani 1 1 d . . .

loop_
_atom_site_aniso_label
_atom_site_aniso_U_11
_atom_site_aniso_U_22
_atom_site_aniso_U_33
_atom_site_aniso_U_23
_atom_site_aniso_U_13
_atom_site_aniso_U_12
Cu1 0.0295(2) 0.0218(2) 0.0347(3) 0.0023(2) 0.00157(18) 0.00002(19)
N1 0.0361(19) 0.0325(19) 0.047(2) 0.0076(16) -0.0030(16) 0.0000(15)
N2 0.0282(16) 0.0267(17) 0.0372(18) 0.0017(14) -0.0065(13) -0.0023(13)
N3 0.039(2) 0.031(2) 0.056(2) 0.0060(17) -0.0008(17) 0.0065(15)
C12 0.043(2) 0.033(2) 0.062(3) 0.005(2) 0.001(2) 0.0075(19)
C13 0.033(2) 0.044(3) 0.044(2) 0.001(2) -0.0076(18) 0.0059(19)
C14 0.0287(19) 0.037(2) 0.038(2) -0.0019(18) -0.0032(16) -0.0019(16)
C15 0.038(2) 0.032(2) 0.060(3) 0.012(2) -0.001(2) -0.0092(18)
C16 0.058(3) 0.024(2) 0.082(4) 0.007(2) -0.005(3) 0.000(2)
C17 0.047(3) 0.038(3) 0.096(4) 0.027(3) -0.001(3) 0.004(2)
Fe1 0.0299(3) 0.0335(3) 0.0259(3) 0.0033(2) -0.0023(2) 0.0030(2)
O1 0.0391(16) 0.0270(15) 0.059(2) 0.0044(14) 0.0135(14) -0.0019(13)
O2 0.0407(16) 0.0384(16) 0.0296(14) -0.0050(13) 0.0048(12) -0.0005(13)
C1 0.0266(18) 0.030(2) 0.0288(19) 0.0057(15) -0.0057(15) -0.0003(15)
C2 0.0236(17) 0.033(2) 0.0301(19) 0.0064(16) -0.0012(14) -0.0002(15)
C3 0.051(3) 0.037(2) 0.033(2) 0.0050(19) -0.0016(19) 0.014(2)
C4 0.043(3) 0.074(4) 0.037(3) 0.009(2) 0.008(2) 0.026(3)
C5 0.031(2) 0.078(4) 0.036(2) 0.016(2) 0.0013(18) -0.001(2)
C6 0.035(2) 0.047(3) 0.030(2) 0.0046(18) -0.0044(17) -0.0097(19)
C7 0.058(3) 0.062(3) 0.025(2) 0.008(2) -0.0027(19) 0.017(3)
C8 0.055(3) 0.050(3) 0.058(3) -0.003(3) -0.030(3) -0.002(2)
C9 0.031(2) 0.076(4) 0.052(3) 0.026(3) -0.007(2) -0.002(2)
C10 0.046(3) 0.053(3) 0.054(3) 0.001(2) -0.004(2) 0.020(2)
C11 0.048(3) 0.042(3) 0.055(3) 0.016(2) -0.003(2) 0.004(2)
Cl1 0.0779(9) 0.0412(6) 0.0426(6) -0.0013(5) -0.0001(6) -0.0046(6)
O3 0.172(7) 0.105(5) 0.193(7) -0.049(5) -0.112(6) 0.018(5)
O4 0.163(6) 0.137(5) 0.064(3) 0.029(3) 0.021(3) 0.065(5)
O5 0.172(6) 0.056(3) 0.106(4) -0.022(3) -0.024(4) 0.035(3)
O6 0.216(8) 0.100(5) 0.153(6) 0.011(4) 0.120(6) -0.015(5)

loop_
_atom_type_symbol
_atom_type_description
_atom_type_scat_dispersion_real
_atom_type_scat_dispersion_imag
_atom_type_scat_source
Fe Fe 0.3463 0.8444 'International Tables Vol C Tables 4.2.6.8 and 6.1.1.4'
Cu Cu 0.3201 1.2651 'International Tables Vol C Tables 4.2.6.8 and 6.1.1.4'
C C 0.0033 0.0016 'International Tables Vol C Tables 4.2.6.8 and 6.1.1.4'
N N 0.0061 0.0033 'International Tables Vol C Tables 4.2.6.8 and 6.1.1.4'
O O 0.0106 0.0060 'International Tables Vol C Tables 4.2.6.8 and 6.1.1.4'
H H 0.0000 0.0000 'International Tables Vol C Tables 4.2.6.8 and 6.1.1.4'
Cl Cl 0.1484 0.1585 'International Tables Vol C Tables 4.2.6.8 and 6.1.1.4'

loop_
_geom_angle_atom_site_label_1
_geom_angle_atom_site_label_2
_geom_angle_atom_site_label_3
_geom_angle
_geom_angle_site_symmetry_1
_geom_angle_site_symmetry_3
_geom_angle_publ_flag
O1 Cu1 N1 89.11(13) 3 . ?
O1 Cu1 N3 80.37(14) 3 . ?
N1 Cu1 N3 166.51(16) . . ?
O1 Cu1 N2 159.02(14) 3 . ?
N1 Cu1 N2 92.04(14) . . ?
N3 Cu1 N2 94.80(14) . . ?
O1 Cu1 O2 108.52(12) 3 . ?
N1 Cu1 O2 100.78(14) . . ?
N3 Cu1 O2 90.62(14) . . ?
N2 Cu1 O2 91.84(12) . . ?
C12 N1 Cu1 121.5(3) . . ?
C15 N2 C14 109.5(3) . . ?
C15 N2 Cu1 115.8(3) . . ?
C14 N2 Cu1 113.7(2) . . ?
C17 N3 Cu1 126.6(3) . . ?
N1 C12 C13 111.6(4) . . ?
C12 C13 C14 113.3(4) . . ?
N2 C14 C13 113.1(3) . . ?
N2 C15 C16 113.2(4) . . ?
C17 C16 C15 114.2(5) . . ?
N3 C17 C16 112.7(4) . . ?
C6 Fe1 C2 41.40(16) . . ?
C6 Fe1 C10 107.3(2) . . ?
C2 Fe1 C10 115.53(19) . . ?
C6 Fe1 C9 128.4(2) . . ?
C2 Fe1 C9 106.49(18) . . ?
C10 Fe1 C9 40.5(2) . . ?
C6 Fe1 C11 117.0(2) . . ?
C2 Fe1 C11 149.0(2) . . ?
C10 Fe1 C11 39.9(2) . . ?
C9 Fe1 C11 67.5(2) . . ?
C6 Fe1 C3 68.6(2) . . ?
C2 Fe1 C3 40.90(17) . . ?
C10 Fe1 C3 149.2(2) . . ?
C9 Fe1 C3 116.8(2) . . ?
C11 Fe1 C3 169.6(2) . . ?
C6 Fe1 C8 167.3(2) . . ?
C2 Fe1 C8 128.7(2) . . ?
C10 Fe1 C8 68.0(2) . . ?
C9 Fe1 C8 40.6(2) . . ?
C11 Fe1 C8 67.6(2) . . ?
C3 Fe1 C8 109.0(2) . . ?
C6 Fe1 C5 40.49(18) . . ?
C2 Fe1 C5 68.71(17) . . ?
C10 Fe1 C5 129.8(2) . . ?
C9 Fe1 C5 167.4(2) . . ?
C11 Fe1 C5 110.1(2) . . ?
C3 Fe1 C5 67.8(2) . . ?
C8 Fe1 C5 151.3(2) . . ?
C6 Fe1 C7 149.9(2) . . ?
C2 Fe1 C7 168.4(2) . . ?
C10 Fe1 C7 67.4(2) . . ?
C9 Fe1 C7 68.0(2) . . ?
C11 Fe1 C7 39.8(2) . . ?
C3 Fe1 C7 131.3(2) . . ?
C8 Fe1 C7 40.6(2) . . ?
C5 Fe1 C7 118.8(2) . . ?
C6 Fe1 C4 67.9(2) . . ?
C2 Fe1 C4 68.42(17) . . ?
C10 Fe1 C4 168.5(2) . . ?
C9 Fe1 C4 150.6(3) . . ?
C11 Fe1 C4 131.7(2) . . ?
C3 Fe1 C4 40.3(2) . . ?
C8 Fe1 C4 118.9(2) . . ?
C5 Fe1 C4 39.9(2) . . ?
C7 Fe1 C4 111.0(2) . . ?
C1 O1 Cu1 131.6(3) . 3 ?
C1 O2 Cu1 136.5(3) . . ?
O2 C1 O1 125.1(4) . . ?
O2 C1 C2 119.3(4) . . ?
O1 C1 C2 115.6(4) . . ?
C3 C2 C6 106.7(4) . . ?
C3 C2 C1 126.7(4) . . ?
C6 C2 C1 126.6(4) . . ?
C3 C2 Fe1 70.1(2) . . ?
C6 C2 Fe1 68.9(2) . . ?
C1 C2 Fe1 125.2(3) . . ?
C4 C3 C2 108.2(5) . . ?
C4 C3 Fe1 70.3(3) . . ?
C2 C3 Fe1 69.0(2) . . ?
C5 C4 C3 108.5(4) . . ?
C5 C4 Fe1 69.9(3) . . ?
C3 C4 Fe1 69.4(3) . . ?
C4 C5 C6 108.2(4) . . ?
C4 C5 Fe1 70.3(3) . . ?
C6 C5 Fe1 68.6(2) . . ?
C5 C6 C2 108.3(4) . . ?
C5 C6 Fe1 70.9(3) . . ?
C2 C6 Fe1 69.7(2) . . ?
C11 C7 C8 107.5(4) . . ?
C11 C7 Fe1 69.5(3) . . ?
C8 C7 Fe1 69.4(3) . . ?
C9 C8 C7 107.4(5) . . ?
C9 C8 Fe1 69.4(3) . . ?
C7 C8 Fe1 70.0(3) . . ?
C10 C9 C8 107.6(5) . . ?
C10 C9 Fe1 69.5(3) . . ?
C8 C9 Fe1 70.0(3) . . ?
C11 C10 C9 108.2(5) . . ?
C11 C10 Fe1 70.3(3) . . ?
C9 C10 Fe1 70.0(3) . . ?
C10 C11 C7 109.2(5) . . ?
C10 C11 Fe1 69.8(3) . . ?
C7 C11 Fe1 70.7(3) . . ?
O4 Cl1 O6 109.5(5) . . ?
O4 Cl1 O3 107.5(5) . . ?
O6 Cl1 O3 104.8(5) . . ?
O4 Cl1 O5 110.9(4) . . ?
O6 Cl1 O5 113.0(4) . . ?
O3 Cl1 O5 110.9(4) . . ?

loop_
_geom_bond_atom_site_label_1
_geom_bond_atom_site_label_2
_geom_bond_distance
_geom_bond_site_symmetry_2
_geom_bond_publ_flag
Cu1 O1 1.988(3) 3 ?
Cu1 N1 2.008(4) . ?
Cu1 N3 2.025(3) . ?
Cu1 N2 2.051(3) . ?
Cu1 O2 2.270(3) . ?
N1 C12 1.463(6) . ?
N2 C15 1.470(5) . ?
N2 C14 1.478(5) . ?
N3 C17 1.458(6) . ?
C12 C13 1.498(7) . ?
C13 C14 1.514(6) . ?
C15 C16 1.508(7) . ?
C16 C17 1.499(7) . ?
Fe1 C6 2.021(4) . ?
Fe1 C2 2.031(4) . ?
Fe1 C10 2.032(5) . ?
Fe1 C9 2.039(5) . ?
Fe1 C11 2.039(5) . ?
Fe1 C3 2.045(4) . ?
Fe1 C8 2.047(5) . ?
Fe1 C5 2.052(5) . ?
Fe1 C7 2.055(4) . ?
Fe1 C4 2.057(5) . ?
O1 C1 1.272(5) . ?
O1 Cu1 1.988(3) 3 ?
O2 C1 1.253(5) . ?
C1 C2 1.484(5) . ?
C2 C3 1.424(6) . ?
C2 C6 1.432(6) . ?
C3 C4 1.413(7) . ?
C4 C5 1.402(8) . ?
C5 C6 1.410(6) . ?
C7 C11 1.393(7) . ?
C7 C8 1.425(8) . ?
C8 C9 1.416(8) . ?
C9 C10 1.409(8) . ?
C10 C11 1.390(7) . ?
Cl1 O4 1.368(5) . ?
Cl1 O6 1.376(6) . ?
Cl1 O3 1.401(6) . ?
Cl1 O5 1.416(5) . ?
